data_7208314
loop_
_publ_author_name
'Cha, Yu-E'
'Li, Xia'
'Ma, Xue'
'Wan, Chong-Qing'
'Deng, Xue-Bin'
'Jin, Lin-Pei'

_publ_section_title
;
 Architectures of transition metal(ii) polymeric frameworks constructed
 from 3- fluorophthalic acid and 1,3-bis(4-pyridyl)propane: synthesis,
 crystal structures and properties
;
_journal_issue 16
_journal_name_full CrystEngComm
_journal_page_first 5322
_journal_paper_doi 10.1039/c2ce25464f
_journal_volume 14
_journal_year 2012
_chemical_formula_sum 'C21 H21 Cd F N2 O6'
_chemical_formula_weight 528.80
_chemical_name_systematic
;
?
;
_space_group_IT_number 2
_symmetry_cell_setting triclinic
_symmetry_space_group_name_Hall '-P 1'
_symmetry_space_group_name_H-M 'P -1'
_atom_sites_solution_hydrogens geom
_atom_sites_solution_primary direct
_atom_sites_solution_secondary difmap
_audit_creation_method SHELXL-97
_cell_angle_alpha 96.2390(10)
_cell_angle_beta 101.522(2)
_cell_angle_gamma 91.3050(10)
_cell_formula_units_Z 4
_cell_length_a 11.3563(11)
_cell_length_b 13.2471(15)
_cell_length_c 14.6072(17)
_cell_measurement_reflns_used 4747
_cell_measurement_temperature 298(2)
_cell_measurement_theta_max 27.488
_cell_measurement_theta_min 2.228
_cell_volume 2138.2(4)
_computing_cell_refinement 'Bruker SMART'
_computing_data_collection 'Bruker SMART'
_computing_data_reduction 'Bruker SAINT'
_computing_molecular_graphics 'Bruker SHELXTL'
_computing_publication_material 'Bruker SHELXTL'
_computing_structure_refinement 'SHELXL-97 (Sheldrick, 1997)'
_computing_structure_solution 'SHELXS-97 (Sheldrick, 1990)'
_diffrn_ambient_temperature 298(2)
_diffrn_measured_fraction_theta_full 0.985
_diffrn_measured_fraction_theta_max 0.985
_diffrn_radiation_monochromator graphite
_diffrn_radiation_source 'fine-focus sealed tube'
_diffrn_radiation_type MoK\a
_diffrn_radiation_wavelength 0.71073
_diffrn_reflns_av_R_equivalents 0.0172
_diffrn_reflns_av_sigmaI/netI 0.0388
_diffrn_reflns_limit_h_max 9
_diffrn_reflns_limit_h_min -13
_diffrn_reflns_limit_k_max 15
_diffrn_reflns_limit_k_min -15
_diffrn_reflns_limit_l_max 17
_diffrn_reflns_limit_l_min -17
_diffrn_reflns_number 10817
_diffrn_reflns_theta_full 25.00
_diffrn_reflns_theta_max 25.00
_diffrn_reflns_theta_min 2.23
_exptl_absorpt_coefficient_mu 1.070
_exptl_absorpt_correction_T_max 0.8145
_exptl_absorpt_correction_T_min 0.7258
_exptl_absorpt_correction_type multi-scan
_exptl_absorpt_process_details sadabs
_exptl_crystal_density_diffrn 1.643
_exptl_crystal_density_method 'not measured'
_exptl_crystal_F_000 1064
_exptl_crystal_size_max 0.32
_exptl_crystal_size_mid 0.23
_exptl_crystal_size_min 0.20
_refine_diff_density_max 0.635
_refine_diff_density_min -0.361
_refine_diff_density_rms 0.067
_refine_ls_extinction_method none
_refine_ls_goodness_of_fit_ref 1.031
_refine_ls_hydrogen_treatment constr
_refine_ls_matrix_type full
_refine_ls_number_parameters 634
_refine_ls_number_reflns 7414
_refine_ls_number_restraints 6
_refine_ls_restrained_S_all 1.047
_refine_ls_R_factor_all 0.0489
_refine_ls_R_factor_gt 0.0298
_refine_ls_shift/su_max 0.001
_refine_ls_shift/su_mean 0.000
_refine_ls_structure_factor_coef Fsqd
_refine_ls_weighting_details 'calc w=1/[\s^2^(Fo^2^)+(0.0255P)^2^+1.1443P] where P=(Fo^2^+2Fc^2^)/3'
_refine_ls_weighting_scheme calc
_refine_ls_wR_factor_gt 0.0598
_refine_ls_wR_factor_ref 0.0702
_reflns_number_gt 5585
_reflns_number_total 7414
_reflns_threshold_expression >2sigma(I)
_cod_data_source_file c2ce25464f.txt
_cod_data_source_block 111030b
_cod_depositor_comments
;
The following automatic conversions were performed:

'_symmetry_cell_setting' value 'Triclinic' changed to 'triclinic'
according to /home/saulius/struct/CIF-dictionaries/cif_core.dic
dictionary named 'cif_core.dic' version 2.4.1 from 2010-06-29.

Automatic conversion script
Id: cif_fix_values 1891 2012-01-12 08:04:46Z andrius 
;
_cod_original_sg_symbol_H-M P-1
_cod_database_code 7208314

loop_
_symmetry_equiv_pos_as_xyz
'x, y, z'
'-x, -y, -z'

loop_
_atom_site_label
_atom_site_type_symbol
_atom_site_fract_x
_atom_site_fract_y
_atom_site_fract_z
_atom_site_U_iso_or_equiv
_atom_site_adp_type
_atom_site_occupancy
_atom_site_symmetry_multiplicity
_atom_site_calc_flag
_atom_site_refinement_flags
_atom_site_disorder_assembly
_atom_site_disorder_group
Cd1 Cd 0.36076(2) 0.65493(2) 0.014600(18) 0.03769(8) Uani 1 1 d U . .
Cd2 Cd 0.22117(2) 0.88410(2) 0.511805(18) 0.03839(9) Uani 1 1 d . . .
F1 F 0.8099(2) 0.4137(2) 0.32295(18) 0.0634(10) Uani 0.893(6) 1 d P A 1
F2 F -0.0959(3) 1.2412(2) 0.2142(2) 0.0686(11) Uani 0.884(6) 1 d P B 1
F1' F 0.595(2) 0.7500(16) 0.3583(15) 0.068(9) Uani 0.107(6) 1 d P A 2
F2' F 0.220(2) 0.9696(17) 0.1800(13) 0.068(8) Uani 0.116(6) 1 d P B 2
N1 N 0.1804(2) 0.6778(2) 0.0636(2) 0.0371(7) Uani 1 1 d . . .
N2 N -0.3666(3) 1.1809(2) 0.0293(2) 0.0442(8) Uani 1 1 d . . .
N3 N 0.1907(3) 0.7247(2) 0.4211(2) 0.0473(8) Uani 1 1 d . . .
N4 N 0.5980(3) 0.1765(2) 0.4185(2) 0.0443(8) Uani 1 1 d . . .
O1 O 0.5523(2) 0.62380(18) 0.09417(17) 0.0436(6) Uani 1 1 d . . .
O2 O 0.4556(2) 0.7119(2) 0.18905(19) 0.0543(7) Uani 1 1 d . . .
O3 O 0.4293(3) 0.5931(2) -0.12954(18) 0.0530(7) Uani 1 1 d U . .
O4 O 0.2462(3) 0.5481(2) -0.11988(19) 0.0678(8) Uani 1 1 d U . .
O5 O 0.3419(2) 0.4764(2) 0.0557(2) 0.0584(7) Uani 1 1 d U . .
H5C H 0.3506 0.4524 0.0012 0.070 Uiso 1 1 d R . .
H5D H 0.4046 0.4641 0.0948 0.070 Uiso 1 1 d R . .
O6 O 0.0942(2) 0.9761(2) 0.41562(17) 0.0457(6) Uani 1 1 d . . .
O7 O 0.2556(2) 0.9432(2) 0.35749(18) 0.0513(7) Uani 1 1 d . . .
O8 O -0.1290(2) 1.1125(2) 0.37024(18) 0.0591(8) Uani 1 1 d . . .
O9 O 0.0415(3) 1.2016(2) 0.4376(2) 0.0630(8) Uani 1 1 d . . .
O10 O 0.3194(2) 1.04153(19) 0.57558(19) 0.0572(7) Uani 1 1 d . . .
H10C H 0.2610 1.0738 0.5907 0.069 Uiso 1 1 d R . .
H10D H 0.3817 1.0571 0.6184 0.069 Uiso 1 1 d R . .
O11 O 0.1275(2) 0.1394(2) 0.61633(19) 0.0593(8) Uani 1 1 d . . .
H11C H 0.0666 0.1012 0.6174 0.071 Uiso 1 1 d R . .
H11D H 0.1112 0.1724 0.5690 0.071 Uiso 1 1 d R . .
O12 O 0.4677(2) 0.9149(2) 0.2874(2) 0.0678(9) Uani 1 1 d . . .
H12C H 0.4639 0.8552 0.2585 0.081 Uiso 1 1 d R . .
H12D H 0.4037 0.9234 0.3085 0.081 Uiso 1 1 d R . .
C1 C 0.5381(3) 0.6554(3) 0.1758(3) 0.0373(8) Uani 1 1 d . . .
C2 C 0.3329(4) 0.5412(3) -0.1601(3) 0.0452(10) Uani 1 1 d . . .
C3 C 0.6217(3) 0.6204(3) 0.2583(2) 0.0345(8) Uani 1 1 d . . .
C4 C 0.6806(3) 0.5292(3) 0.2494(2) 0.0362(8) Uani 1 1 d . . .
C5 C 0.7555(3) 0.5024(3) 0.3294(3) 0.0458(10) Uani 1 1 d . . .
H5 H 0.7934 0.4411 0.3249 0.055 Uiso 0.107(6) 1 calc PR A 2
C6 C 0.7766(4) 0.5609(4) 0.4140(3) 0.0600(12) Uani 1 1 d . A .
H6 H 0.8278 0.5402 0.4659 0.072 Uiso 1 1 calc R . .
C7 C 0.7207(4) 0.6509(4) 0.4209(3) 0.0641(12) Uani 1 1 d . . .
H7 H 0.7358 0.6931 0.4776 0.077 Uiso 1 1 calc R A .
C8 C 0.6421(4) 0.6795(3) 0.3444(3) 0.0493(10) Uani 1 1 d . A .
H8 H 0.6022 0.7396 0.3507 0.059 Uiso 0.893(6) 1 calc PR A 1
C9 C 0.1576(3) 0.9844(3) 0.3550(3) 0.0385(9) Uani 1 1 d . . .
C10 C -0.0236(4) 1.1467(3) 0.3733(3) 0.0440(9) Uani 1 1 d . . .
C11 C 0.1068(3) 1.0440(3) 0.2745(2) 0.0369(8) Uani 1 1 d . . .
C12 C 0.0218(3) 1.1175(3) 0.2834(2) 0.0379(8) Uani 1 1 d . B .
C13 C -0.0219(4) 1.1663(3) 0.2058(3) 0.0518(11) Uani 1 1 d . . .
H13 H -0.0756 1.2174 0.2115 0.062 Uiso 0.116(6) 1 calc PR B 2
C14 C 0.0102(4) 1.1432(4) 0.1204(3) 0.0641(13) Uani 1 1 d . B .
H14 H -0.0230 1.1765 0.0691 0.077 Uiso 1 1 calc R . .
C15 C 0.0926(4) 1.0694(4) 0.1123(3) 0.0666(13) Uani 1 1 d . . .
H15 H 0.1144 1.0515 0.0548 0.080 Uiso 1 1 calc R B .
C16 C 0.1423(4) 1.0224(3) 0.1892(3) 0.0528(11) Uani 1 1 d . B .
H16 H 0.2008 0.9753 0.1841 0.063 Uiso 0.884(6) 1 calc PR B 1
C17 C 0.1746(3) 0.7400(3) 0.1408(3) 0.0458(9) Uani 1 1 d . . .
H17 H 0.2457 0.7713 0.1765 0.055 Uiso 1 1 calc R . .
C18 C 0.0690(3) 0.7602(3) 0.1703(3) 0.0430(9) Uani 1 1 d . . .
H18 H 0.0701 0.8037 0.2249 0.052 Uiso 1 1 calc R . .
C19 C -0.0383(3) 0.7162(3) 0.1191(2) 0.0359(8) Uani 1 1 d . . .
C20 C -0.0325(3) 0.6498(3) 0.0400(3) 0.0444(9) Uani 1 1 d . . .
H20 H -0.1024 0.6169 0.0039 0.053 Uiso 1 1 calc R . .
C21 C 0.0767(3) 0.6326(3) 0.0150(3) 0.0433(9) Uani 1 1 d . . .
H21 H 0.0785 0.5874 -0.0380 0.052 Uiso 1 1 calc R . .
C22 C -0.3483(4) 1.1679(3) 0.1197(3) 0.0595(12) Uani 1 1 d . . .
H22 H -0.3472 1.2250 0.1630 0.071 Uiso 1 1 calc R . .
C23 C -0.3308(4) 1.0756(3) 0.1532(3) 0.0617(12) Uani 1 1 d . . .
H23 H -0.3183 1.0717 0.2176 0.074 Uiso 1 1 calc R . .
C24 C -0.3316(3) 0.9890(3) 0.0924(3) 0.0435(9) Uani 1 1 d . . .
C25 C -0.3522(3) 1.0016(3) -0.0021(3) 0.0466(10) Uani 1 1 d . . .
H25 H -0.3547 0.9455 -0.0467 0.056 Uiso 1 1 calc R . .
C26 C -0.3691(3) 1.0973(3) -0.0309(3) 0.0448(9) Uani 1 1 d . . .
H26 H -0.3828 1.1035 -0.0949 0.054 Uiso 1 1 calc R . .
C27 C -0.1562(3) 0.7461(3) 0.1445(3) 0.0399(9) Uani 1 1 d . . .
H27A H -0.1493 0.7501 0.2121 0.048 Uiso 1 1 calc R . .
H27B H -0.2190 0.6952 0.1149 0.048 Uiso 1 1 calc R . .
C28 C -0.1888(3) 0.8489(3) 0.1113(3) 0.0536(11) Uani 1 1 d . . .
H28A H -0.1265 0.8990 0.1437 0.064 Uiso 1 1 calc R . .
H28B H -0.1884 0.8448 0.0447 0.064 Uiso 1 1 calc R . .
C29 C -0.3079(3) 0.8861(3) 0.1264(3) 0.0526(11) Uani 1 1 d . . .
H29A H -0.3095 0.8908 0.1929 0.063 Uiso 1 1 calc R . .
H29B H -0.3713 0.8375 0.0931 0.063 Uiso 1 1 calc R . .
C30 C 0.0919(4) 0.6642(3) 0.4047(3) 0.0542(11) Uani 1 1 d . . .
H30 H 0.0297 0.6832 0.4348 0.065 Uiso 1 1 calc R . .
C31 C 0.0776(4) 0.5747(3) 0.3452(3) 0.0569(11) Uani 1 1 d . . .
H31 H 0.0071 0.5346 0.3369 0.068 Uiso 1 1 calc R . .
C32 C 0.1669(4) 0.5437(3) 0.2977(3) 0.0450(9) Uani 1 1 d . C .
C33 C 0.2689(4) 0.6070(3) 0.3159(3) 0.0516(10) Uani 1 1 d . . .
H33 H 0.3327 0.5896 0.2870 0.062 Uiso 1 1 calc R . .
C34 C 0.2779(4) 0.6943(3) 0.3756(3) 0.0546(11) Uani 1 1 d . . .
H34 H 0.3480 0.7352 0.3855 0.065 Uiso 1 1 calc R . .
C35 C 0.5980(18) 0.2624(13) 0.3715(16) 0.073(6) Uani 0.669(9) 1 d P C 1
H35 H 0.6702 0.2871 0.3597 0.087 Uiso 0.669(9) 1 calc PR C 1
C36 C 0.4962(10) 0.3113(9) 0.3422(8) 0.073(3) Uani 0.669(9) 1 d P C 1
H36 H 0.5009 0.3686 0.3112 0.087 Uiso 0.669(9) 1 calc PR C 1
C37 C 0.3857(6) 0.2789(6) 0.3568(5) 0.0441(18) Uani 0.669(9) 1 d P C 1
C38 C 0.3824(17) 0.1921(15) 0.4017(10) 0.044(3) Uani 0.669(9) 1 d P C 1
H38 H 0.3106 0.1660 0.4130 0.052 Uiso 0.669(9) 1 calc PR C 1
C35' C 0.608(3) 0.233(3) 0.358(3) 0.052(7) Uani 0.331(9) 1 d P C 2
H35' H 0.6854 0.2508 0.3525 0.063 Uiso 0.331(9) 1 calc PR C 2
C36' C 0.5132(19) 0.2727(18) 0.2968(15) 0.064(6) Uani 0.331(9) 1 d P C 2
H36' H 0.5266 0.3172 0.2546 0.077 Uiso 0.331(9) 1 calc PR C 2
C37' C 0.3988(12) 0.2411(11) 0.3040(11) 0.046(4) Uani 0.331(9) 1 d P C 2
C38' C 0.392(3) 0.178(3) 0.371(2) 0.043(7) Uani 0.331(9) 1 d P C 2
H38' H 0.3165 0.1568 0.3783 0.051 Uiso 0.331(9) 1 calc PR C 2
C39 C 0.4901(3) 0.1459(3) 0.4290(3) 0.0470(10) Uani 1 1 d . C .
H39 H 0.4861 0.0870 0.4578 0.056 Uiso 1 1 calc R D 1
C40 C 0.1547(4) 0.4482(3) 0.2310(3) 0.0637(12) Uani 1 1 d D . .
H40A H 0.0845 0.4096 0.2389 0.076 Uiso 0.669(9) 1 calc PR C 1
H40B H 0.1371 0.4678 0.1678 0.076 Uiso 0.669(9) 1 calc PR C 1
H40C H 0.1765 0.4593 0.1719 0.076 Uiso 0.331(9) 1 d PR C 2
H40D H 0.0750 0.4155 0.2194 0.076 Uiso 0.331(9) 1 d PR C 2
C41 C 0.2557(7) 0.3775(6) 0.2359(5) 0.053(2) Uani 0.669(9) 1 d PD C 1
H41A H 0.3284 0.4127 0.2285 0.064 Uiso 0.669(9) 1 calc PR C 1
H41B H 0.2358 0.3210 0.1866 0.064 Uiso 0.669(9) 1 calc PR C 1
C42 C 0.2737(6) 0.3400(6) 0.3312(5) 0.049(2) Uani 0.669(9) 1 d P C 1
H42A H 0.2036 0.2979 0.3336 0.059 Uiso 0.669(9) 1 calc PR C 1
H42B H 0.2782 0.3981 0.3785 0.059 Uiso 0.669(9) 1 calc PR C 1
C41' C 0.2593(15) 0.3849(12) 0.2944(13) 0.065(5) Uani 0.331(9) 1 d PD C 2
H41C H 0.3327 0.4276 0.3118 0.078 Uiso 0.331(9) 1 calc PR C 2
H41D H 0.2336 0.3734 0.3520 0.078 Uiso 0.331(9) 1 calc PR C 2
C42' C 0.2886(11) 0.2831(9) 0.2472(10) 0.060(5) Uani 0.331(9) 1 d P C 2
H42C H 0.2207 0.2352 0.2401 0.072 Uiso 0.331(9) 1 calc PR C 2
H42D H 0.3023 0.2914 0.1849 0.072 Uiso 0.331(9) 1 calc PR C 2

loop_
_atom_site_aniso_label
_atom_site_aniso_U_11
_atom_site_aniso_U_22
_atom_site_aniso_U_33
_atom_site_aniso_U_23
_atom_site_aniso_U_13
_atom_site_aniso_U_12
Cd1 0.03335(15) 0.03623(16) 0.04412(17) 0.00387(12) 0.00922(12) 0.00686(12)
Cd2 0.03655(16) 0.03977(17) 0.03946(16) 0.00552(12) 0.00827(12) 0.00546(12)
F1 0.0662(19) 0.0561(19) 0.0689(19) 0.0166(14) 0.0086(15) 0.0233(14)
F2 0.069(2) 0.066(2) 0.079(2) 0.0321(16) 0.0196(16) 0.0298(16)
F1' 0.10(2) 0.035(14) 0.057(15) -0.017(11) -0.011(13) 0.016(13)
F2' 0.084(17) 0.094(18) 0.044(12) 0.019(11) 0.048(12) 0.038(14)
N1 0.0326(17) 0.0354(17) 0.0438(18) 0.0021(14) 0.0094(14) 0.0057(13)
N2 0.0443(19) 0.0395(19) 0.048(2) 0.0064(16) 0.0051(15) 0.0055(15)
N3 0.0421(19) 0.045(2) 0.056(2) 0.0024(16) 0.0159(17) 0.0028(16)
N4 0.0405(19) 0.048(2) 0.0465(19) 0.0165(17) 0.0088(15) 0.0065(16)
O1 0.0522(16) 0.0420(15) 0.0366(14) 0.0036(12) 0.0089(12) 0.0118(12)
O2 0.0356(15) 0.068(2) 0.0578(17) -0.0004(15) 0.0080(13) 0.0156(14)
O3 0.0665(19) 0.0452(17) 0.0445(14) -0.0023(13) 0.0083(13) 0.0047(15)
O4 0.063(2) 0.090(2) 0.0484(14) -0.0112(13) 0.0168(13) 0.0138(16)
O5 0.0569(18) 0.0511(15) 0.0701(17) 0.0061(14) 0.0200(15) 0.0084(14)
O6 0.0444(15) 0.0570(17) 0.0413(15) 0.0174(13) 0.0148(13) 0.0095(13)
O7 0.0443(16) 0.0580(18) 0.0569(17) 0.0144(14) 0.0173(14) 0.0145(14)
O8 0.0415(17) 0.093(2) 0.0472(17) 0.0157(16) 0.0153(14) 0.0088(16)
O9 0.078(2) 0.0566(19) 0.0501(18) -0.0093(15) 0.0103(16) 0.0033(16)
O10 0.0436(16) 0.0498(17) 0.0712(19) -0.0088(15) 0.0037(14) 0.0004(13)
O11 0.0503(17) 0.0620(19) 0.0626(19) 0.0010(15) 0.0078(15) -0.0011(14)
O12 0.0445(17) 0.075(2) 0.079(2) -0.0161(17) 0.0126(16) 0.0104(15)
C1 0.035(2) 0.034(2) 0.043(2) 0.0033(17) 0.0093(17) -0.0051(16)
C2 0.051(3) 0.040(2) 0.044(2) 0.0072(19) 0.005(2) 0.013(2)
C3 0.0315(19) 0.037(2) 0.036(2) 0.0023(16) 0.0111(16) -0.0021(16)
C4 0.0336(19) 0.038(2) 0.038(2) 0.0049(17) 0.0105(17) -0.0012(16)
C5 0.043(2) 0.048(3) 0.047(2) 0.011(2) 0.0105(19) 0.0050(19)
C6 0.062(3) 0.074(3) 0.040(2) 0.011(2) -0.002(2) 0.009(2)
C7 0.076(3) 0.069(3) 0.042(2) -0.006(2) 0.005(2) 0.003(3)
C8 0.055(3) 0.046(3) 0.044(2) -0.003(2) 0.009(2) 0.004(2)
C9 0.041(2) 0.033(2) 0.039(2) -0.0009(16) 0.0062(18) -0.0019(17)
C10 0.048(3) 0.045(2) 0.042(2) 0.011(2) 0.013(2) 0.015(2)
C11 0.041(2) 0.040(2) 0.0332(19) 0.0064(16) 0.0131(17) -0.0009(17)
C12 0.039(2) 0.037(2) 0.039(2) 0.0061(17) 0.0122(17) -0.0031(17)
C13 0.054(3) 0.051(3) 0.055(3) 0.020(2) 0.014(2) 0.003(2)
C14 0.071(3) 0.078(3) 0.050(3) 0.032(2) 0.015(2) 0.006(3)
C15 0.079(3) 0.087(4) 0.044(3) 0.017(2) 0.032(2) 0.007(3)
C16 0.057(3) 0.063(3) 0.047(3) 0.015(2) 0.024(2) 0.008(2)
C17 0.035(2) 0.048(2) 0.049(2) -0.003(2) 0.0028(18) 0.0028(18)
C18 0.039(2) 0.044(2) 0.044(2) -0.0051(18) 0.0096(18) 0.0074(18)
C19 0.034(2) 0.032(2) 0.045(2) 0.0122(17) 0.0092(17) 0.0059(16)
C20 0.032(2) 0.041(2) 0.056(2) -0.0057(19) 0.0054(18) -0.0012(17)
C21 0.041(2) 0.039(2) 0.048(2) -0.0054(18) 0.0098(19) 0.0059(18)
C22 0.082(3) 0.040(2) 0.050(3) 0.002(2) 0.002(2) 0.009(2)
C23 0.083(3) 0.052(3) 0.047(3) 0.013(2) 0.002(2) 0.009(2)
C24 0.029(2) 0.047(2) 0.057(3) 0.015(2) 0.0113(18) 0.0076(17)
C25 0.044(2) 0.038(2) 0.060(3) 0.0009(19) 0.019(2) 0.0078(18)
C26 0.043(2) 0.049(2) 0.044(2) 0.008(2) 0.0113(18) 0.0079(19)
C27 0.035(2) 0.038(2) 0.049(2) 0.0066(18) 0.0140(18) 0.0061(17)
C28 0.039(2) 0.048(3) 0.081(3) 0.022(2) 0.023(2) 0.0120(19)
C29 0.041(2) 0.046(2) 0.078(3) 0.024(2) 0.020(2) 0.0123(19)
C30 0.042(2) 0.050(3) 0.074(3) -0.002(2) 0.022(2) 0.008(2)
C31 0.041(2) 0.045(3) 0.083(3) -0.004(2) 0.017(2) 0.0007(19)
C32 0.046(2) 0.038(2) 0.050(2) 0.0069(19) 0.0075(19) 0.0097(19)
C33 0.048(2) 0.051(3) 0.060(3) 0.002(2) 0.023(2) 0.007(2)
C34 0.048(2) 0.051(3) 0.067(3) -0.003(2) 0.021(2) -0.006(2)
C35 0.056(7) 0.068(12) 0.114(12) 0.058(10) 0.038(7) 0.010(7)
C36 0.052(6) 0.083(8) 0.097(9) 0.061(7) 0.020(6) 0.014(5)
C37 0.040(4) 0.050(4) 0.047(4) 0.016(4) 0.013(3) 0.005(3)
C38 0.042(6) 0.040(6) 0.054(8) 0.012(6) 0.018(5) 0.006(4)
C35' 0.033(10) 0.049(16) 0.068(13) 0.010(11) -0.009(9) 0.013(9)
C36' 0.035(9) 0.091(16) 0.079(14) 0.053(12) 0.019(10) 0.009(9)
C37' 0.040(8) 0.052(9) 0.044(9) -0.005(7) 0.008(7) 0.018(6)
C38' 0.025(8) 0.043(13) 0.06(2) 0.001(12) 0.022(11) -0.012(7)
C39 0.047(2) 0.034(2) 0.064(3) 0.0137(19) 0.013(2) 0.0011(18)
C40 0.068(3) 0.046(3) 0.076(3) 0.000(2) 0.014(3) 0.013(2)
C41 0.070(5) 0.052(5) 0.035(4) -0.008(4) 0.010(4) 0.018(3)
C42 0.047(4) 0.048(5) 0.059(5) 0.017(4) 0.018(3) 0.009(3)
C41' 0.103(14) 0.027(9) 0.067(14) 0.000(9) 0.026(12) 0.021(8)
C42' 0.049(8) 0.034(8) 0.090(11) 0.002(7) -0.001(7) 0.016(6)

loop_
_atom_type_symbol
_atom_type_description
_atom_type_scat_dispersion_real
_atom_type_scat_dispersion_imag
_atom_type_scat_source
C C 0.0033 0.0016 'International Tables Vol C Tables 4.2.6.8 and 6.1.1.4'
H H 0.0000 0.0000 'International Tables Vol C Tables 4.2.6.8 and 6.1.1.4'
N N 0.0061 0.0033 'International Tables Vol C Tables 4.2.6.8 and 6.1.1.4'
O O 0.0106 0.0060 'International Tables Vol C Tables 4.2.6.8 and 6.1.1.4'
F F 0.0171 0.0103 'International Tables Vol C Tables 4.2.6.8 and 6.1.1.4'
Cd Cd -0.8075 1.2024 'International Tables Vol C Tables 4.2.6.8 and 6.1.1.4'

loop_
_geom_angle_atom_site_label_1
_geom_angle_atom_site_label_2
_geom_angle_atom_site_label_3
_geom_angle
_geom_angle_site_symmetry_1
_geom_angle_site_symmetry_3
N1 Cd1 O1 132.38(9) . .
N1 Cd1 N2 92.68(10) . 2_575
O1 Cd1 N2 107.67(10) . 2_575
N1 Cd1 O4 86.62(10) . .
O1 Cd1 O4 125.09(9) . .
N2 Cd1 O4 106.59(11) 2_575 .
N1 Cd1 O3 138.13(10) . .
O1 Cd1 O3 86.24(9) . .
N2 Cd1 O3 88.49(10) 2_575 .
O4 Cd1 O3 53.32(10) . .
N1 Cd1 O5 85.25(9) . .
O1 Cd1 O5 75.77(9) . .
N2 Cd1 O5 176.51(10) 2_575 .
O4 Cd1 O5 70.51(10) . .
O3 Cd1 O5 91.16(9) . .
N1 Cd1 O2 84.04(9) . .
O1 Cd1 O2 52.77(8) . .
N2 Cd1 O2 94.00(10) 2_575 .
O4 Cd1 O2 157.76(10) . .
O3 Cd1 O2 137.66(9) . .
O5 Cd1 O2 88.59(9) . .
O8 Cd2 O6 99.79(9) 2_576 .
O8 Cd2 N4 99.16(10) 2_576 2_666
O6 Cd2 N4 157.26(10) . 2_666
O8 Cd2 N3 110.81(12) 2_576 .
O6 Cd2 N3 99.69(10) . .
N4 Cd2 N3 85.13(11) 2_666 .
O8 Cd2 O10 90.06(11) 2_576 .
O6 Cd2 O10 85.29(10) . .
N4 Cd2 O10 82.24(11) 2_666 .
N3 Cd2 O10 157.12(10) . .
O8 Cd2 O7 152.83(9) 2_576 .
O6 Cd2 O7 53.73(8) . .
N4 Cd2 O7 105.58(10) 2_666 .
N3 Cd2 O7 82.69(10) . .
O10 Cd2 O7 82.44(9) . .
O8 Cd2 C9 126.38(10) 2_576 .
O6 Cd2 C9 26.93(9) . .
N4 Cd2 C9 131.63(11) 2_666 .
N3 Cd2 C9 92.04(11) . .
O10 Cd2 C9 82.34(10) . .
O7 Cd2 C9 26.82(9) . .
C17 N1 C21 116.7(3) . .
C17 N1 Cd1 121.1(2) . .
C21 N1 Cd1 122.2(2) . .
C22 N2 C26 116.3(3) . .
C22 N2 Cd1 119.6(3) . 2_575
C26 N2 Cd1 123.2(2) . 2_575
C30 N3 C34 116.3(4) . .
C30 N3 Cd2 126.4(3) . .
C34 N3 Cd2 117.1(3) . .
C35' N4 C39 120.1(16) . .
C35' N4 C35 18(2) . .
C39 N4 C35 114.1(8) . .
C35' N4 Cd2 113.2(16) . 2_666
C39 N4 Cd2 126.0(3) . 2_666
C35 N4 Cd2 119.3(8) . 2_666
C1 O1 Cd1 97.1(2) . .
C1 O2 Cd1 85.3(2) . .
C2 O3 Cd1 91.0(2) . .
C2 O4 Cd1 92.9(3) . .
Cd1 O5 H5C 90.6 . .
Cd1 O5 H5D 109.3 . .
H5C O5 H5D 107.7 . .
C9 O6 Cd2 98.1(2) . .
C9 O7 Cd2 85.1(2) . .
C10 O8 Cd2 126.4(3) . 2_576
Cd2 O10 H10C 100.3 . .
Cd2 O10 H10D 131.8 . .
H10C O10 H10D 108.5 . .
H11C O11 H11D 108.8 . .
H12C O12 H12D 108.4 . .
O2 C1 O1 121.9(3) . .
O2 C1 C3 119.8(3) . .
O1 C1 C3 118.3(3) . .
O4 C2 O3 122.1(4) . .
O4 C2 C4 118.4(4) . 2_665
O3 C2 C4 119.5(4) . 2_665
C8 C3 C4 119.3(3) . .
C8 C3 C1 119.6(3) . .
C4 C3 C1 121.1(3) . .
C5 C4 C3 117.3(3) . .
C5 C4 C2 118.2(3) . 2_665
C3 C4 C2 124.5(3) . 2_665
F1 C5 C6 118.2(4) . .
F1 C5 C4 118.2(4) . .
C6 C5 C4 123.6(4) . .
F1 C5 H5 0.1 . .
C6 C5 H5 118.2 . .
C4 C5 H5 118.2 . .
C5 C6 C7 118.4(4) . .
C5 C6 H6 120.8 . .
C7 C6 H6 120.8 . .
C6 C7 C8 120.4(4) . .
C6 C7 H7 119.8 . .
C8 C7 H7 119.8 . .
F1' C8 C7 115.2(12) . .
F1' C8 C3 123.7(12) . .
C7 C8 C3 121.1(4) . .
F1' C8 H8 4.9 . .
C7 C8 H8 119.5 . .
C3 C8 H8 119.5 . .
O7 C9 O6 122.9(3) . .
O7 C9 C11 120.3(3) . .
O6 C9 C11 116.8(3) . .
O7 C9 Cd2 68.05(19) . .
O6 C9 Cd2 54.95(17) . .
C11 C9 Cd2 171.7(3) . .
O9 C10 O8 127.7(4) . .
O9 C10 C12 118.7(4) . .
O8 C10 C12 113.6(4) . .
C16 C11 C12 119.6(3) . .
C16 C11 C9 119.0(3) . .
C12 C11 C9 121.4(3) . .
C13 C12 C11 117.5(3) . .
C13 C12 C10 118.7(3) . .
C11 C12 C10 123.8(3) . .
F2 C13 C14 118.1(4) . .
F2 C13 C12 118.7(4) . .
C14 C13 C12 123.2(4) . .
F2 C13 H13 1.7 . .
C14 C13 H13 118.4 . .
C12 C13 H13 118.4 . .
C13 C14 C15 118.6(4) . .
C13 C14 H14 120.7 . .
C15 C14 H14 120.7 . .
C16 C15 C14 119.8(4) . .
C16 C15 H15 120.1 . .
C14 C15 H15 120.1 . .
F2' C16 C15 116.0(10) . .
F2' C16 C11 122.6(10) . .
C15 C16 C11 121.2(4) . .
F2' C16 H16 5.4 . .
C15 C16 H16 119.4 . .
C11 C16 H16 119.4 . .
N1 C17 C18 123.4(4) . .
N1 C17 H17 118.3 . .
C18 C17 H17 118.3 . .
C17 C18 C19 120.2(3) . .
C17 C18 H18 119.9 . .
C19 C18 H18 119.9 . .
C18 C19 C20 116.7(3) . .
C18 C19 C27 120.8(3) . .
C20 C19 C27 122.4(3) . .
C21 C20 C19 120.0(4) . .
C21 C20 H20 120.0 . .
C19 C20 H20 120.0 . .
N1 C21 C20 123.1(3) . .
N1 C21 H21 118.5 . .
C20 C21 H21 118.5 . .
N2 C22 C23 124.1(4) . .
N2 C22 H22 118.0 . .
C23 C22 H22 118.0 . .
C22 C23 C24 120.4(4) . .
C22 C23 H23 119.8 . .
C24 C23 H23 119.8 . .
C23 C24 C25 116.0(3) . .
C23 C24 C29 122.2(4) . .
C25 C24 C29 121.8(4) . .
C26 C25 C24 120.5(4) . .
C26 C25 H25 119.8 . .
C24 C25 H25 119.8 . .
N2 C26 C25 122.8(4) . .
N2 C26 H26 118.6 . .
C25 C26 H26 118.6 . .
C19 C27 C28 109.4(3) . .
C19 C27 H27A 109.8 . .
C28 C27 H27A 109.8 . .
C19 C27 H27B 109.8 . .
C28 C27 H27B 109.8 . .
H27A C27 H27B 108.2 . .
C29 C28 C27 115.7(3) . .
C29 C28 H28A 108.4 . .
C27 C28 H28A 108.4 . .
C29 C28 H28B 108.4 . .
C27 C28 H28B 108.4 . .
H28A C28 H28B 107.4 . .
C28 C29 C24 111.8(3) . .
C28 C29 H29A 109.3 . .
C24 C29 H29A 109.3 . .
C28 C29 H29B 109.3 . .
C24 C29 H29B 109.3 . .
H29A C29 H29B 107.9 . .
N3 C30 C31 123.0(4) . .
N3 C30 H30 118.5 . .
C31 C30 H30 118.5 . .
C30 C31 C32 120.8(4) . .
C30 C31 H31 119.6 . .
C32 C31 H31 119.6 . .
C33 C32 C31 115.4(4) . .
C33 C32 C40 121.8(4) . .
C31 C32 C40 122.8(4) . .
C34 C33 C32 121.1(4) . .
C34 C33 H33 119.5 . .
C32 C33 H33 119.5 . .
N3 C34 C33 123.4(4) . .
N3 C34 H34 118.3 . .
C33 C34 H34 118.3 . .
C36 C35 N4 122.2(14) . .
C36 C35 H35 118.9 . .
N4 C35 H35 118.9 . .
C35 C36 C37 122.2(11) . .
C35 C36 H36 118.9 . .
C37 C36 H36 118.9 . .
C36 C37 C38 117.0(9) . .
C36 C37 C42 121.6(6) . .
C38 C37 C42 121.3(9) . .
C39 C38 C37 117.5(13) . .
C39 C38 H38 121.2 . .
C37 C38 H38 121.2 . .
N4 C35' C36' 127(3) . .
N4 C35' H35' 116.7 . .
C36' C35' H35' 116.7 . .
C37' C36' C35' 115(2) . .
C37' C36' H36' 122.4 . .
C35' C36' H36' 122.4 . .
C38' C37' C36' 116.1(19) . .
C38' C37' C42' 122.5(18) . .
C36' C37' C42' 121.0(14) . .
C39 C38' C37' 124(2) . .
C39 C38' H38' 118.0 . .
C37' C38' H38' 118.0 . .
N4 C39 C38' 117.8(14) . .
N4 C39 C38 127.0(9) . .
C38' C39 C38 20.7(12) . .
N4 C39 H39 116.5 . .
C38' C39 H39 121.8 . .
C38 C39 H39 116.5 . .
C41 C40 C32 120.2(5) . .
C41 C40 C41' 30.4(5) . .
C32 C40 C41' 97.5(7) . .
C41 C40 H40A 107.3 . .
C32 C40 H40A 107.3 . .
C41' C40 H40A 98.3 . .
C41 C40 H40B 107.3 . .
C32 C40 H40B 107.3 . .
C41' C40 H40B 136.9 . .
H40A C40 H40B 106.9 . .
C41 C40 H40C 82.4 . .
C32 C40 H40C 112.3 . .
C41' C40 H40C 110.4 . .
H40A C40 H40C 126.4 . .
H40B C40 H40C 27.3 . .
C41 C40 H40D 115.1 . .
C32 C40 H40D 112.8 . .
C41' C40 H40D 113.4 . .
H40A C40 H40D 18.0 . .
H40B C40 H40D 89.0 . .
H40C C40 H40D 109.9 . .
C40 C41 C42 106.5(6) . .
C40 C41 H41A 110.4 . .
C42 C41 H41A 110.4 . .
C40 C41 H41B 110.4 . .
C42 C41 H41B 110.4 . .
H41A C41 H41B 108.6 . .
C41 C42 C37 115.0(5) . .
C41 C42 H42A 108.5 . .
C37 C42 H42A 108.5 . .
C41 C42 H42B 108.5 . .
C37 C42 H42B 108.5 . .
H42A C42 H42B 107.5 . .
C42' C41' C40 116.1(13) . .
C42' C41' H41C 108.3 . .
C40 C41' H41C 108.3 . .
C42' C41' H41D 108.3 . .
C40 C41' H41D 108.3 . .
H41C C41' H41D 107.4 . .
C37' C42' C41' 111.3(12) . .
C37' C42' H42C 109.4 . .
C41' C42' H42C 109.4 . .
C37' C42' H42D 109.4 . .
C41' C42' H42D 109.4 . .
H42C C42' H42D 108.0 . .

loop_
_geom_bond_atom_site_label_1
_geom_bond_atom_site_label_2
_geom_bond_distance
_geom_bond_site_symmetry_2
Cd1 N1 2.316(3) .
Cd1 O1 2.321(2) .
Cd1 N2 2.336(3) 2_575
Cd1 O4 2.418(3) .
Cd1 O3 2.453(3) .
Cd1 O5 2.518(3) .
Cd1 O2 2.583(3) .
Cd2 O8 2.184(3) 2_576
Cd2 O6 2.277(2) .
Cd2 N4 2.305(3) 2_666
Cd2 N3 2.347(3) .
Cd2 O10 2.349(3) .
Cd2 O7 2.563(2) .
Cd2 C9 2.753(4) .
F1 C5 1.343(4) .
F2 C13 1.326(5) .
F1' C8 1.11(2) .
F2' C16 1.158(19) .
N1 C17 1.337(4) .
N1 C21 1.338(5) .
N2 C22 1.325(5) .
N2 C26 1.333(5) .
N2 Cd1 2.336(3) 2_575
N3 C30 1.330(5) .
N3 C34 1.344(5) .
N4 C35' 1.24(4) .
N4 C39 1.325(5) .
N4 C35 1.393(19) .
N4 Cd2 2.305(3) 2_666
O1 C1 1.262(4) .
O2 C1 1.246(4) .
O3 C2 1.254(5) .
O4 C2 1.244(4) .
O5 H5C 0.8500 .
O5 H5D 0.8501 .
O6 C9 1.260(4) .
O7 C9 1.247(4) .
O8 C10 1.261(5) .
O8 Cd2 2.184(3) 2_576
O9 C10 1.229(5) .
O10 H10C 0.8501 .
O10 H10D 0.8500 .
O11 H11C 0.8500 .
O11 H11D 0.8497 .
O12 H12C 0.8500 .
O12 H12D 0.8499 .
C1 C3 1.501(5) .
C2 C4 1.498(5) 2_665
C3 C8 1.382(5) .
C3 C4 1.400(5) .
C4 C5 1.386(5) .
C4 C2 1.498(5) 2_665
C5 C6 1.361(5) .
C5 H5 0.9300 .
C6 C7 1.367(6) .
C6 H6 0.9300 .
C7 C8 1.379(5) .
C7 H7 0.9300 .
C8 H8 0.9300 .
C9 C11 1.513(5) .
C10 C12 1.519(5) .
C11 C16 1.388(5) .
C11 C12 1.401(5) .
C12 C13 1.377(5) .
C13 C14 1.373(6) .
C13 H13 0.9300 .
C14 C15 1.381(6) .
C14 H14 0.9300 .
C15 C16 1.372(5) .
C15 H15 0.9300 .
C16 H16 0.9300 .
C17 C18 1.374(5) .
C17 H17 0.9300 .
C18 C19 1.376(5) .
C18 H18 0.9300 .
C19 C20 1.387(5) .
C19 C27 1.510(4) .
C20 C21 1.378(5) .
C20 H20 0.9300 .
C21 H21 0.9300 .
C22 C23 1.370(5) .
C22 H22 0.9300 .
C23 C24 1.372(5) .
C23 H23 0.9300 .
C24 C25 1.383(5) .
C24 C29 1.511(5) .
C25 C26 1.383(5) .
C25 H25 0.9300 .
C26 H26 0.9300 .
C27 C28 1.523(5) .
C27 H27A 0.9700 .
C27 H27B 0.9700 .
C28 C29 1.500(5) .
C28 H28A 0.9700 .
C28 H28B 0.9700 .
C29 H29A 0.9700 .
C29 H29B 0.9700 .
C30 C31 1.378(6) .
C30 H30 0.9300 .
C31 C32 1.385(5) .
C31 H31 0.9300 .
C32 C33 1.378(6) .
C32 C40 1.496(5) .
C33 C34 1.360(5) .
C33 H33 0.9300 .
C34 H34 0.9300 .
C35 C36 1.35(2) .
C35 H35 0.9300 .
C36 C37 1.381(13) .
C36 H36 0.9300 .
C37 C38 1.39(2) .
C37 C42 1.528(9) .
C38 C39 1.387(19) .
C38 H38 0.9300 .
C35' C36' 1.41(5) .
C35' H35' 0.9300 .
C36' C37' 1.38(3) .
C36' H36' 0.9300 .
C37' C38' 1.37(4) .
C37' C42' 1.510(16) .
C38' C39 1.36(4) .
C38' H38' 0.9300 .
C39 H39 0.9300 .
C40 C41 1.494(7) .
C40 C41' 1.658(14) .
C40 H40A 0.9700 .
C40 H40B 0.9700 .
C40 H40C 0.9700 .
C40 H40D 0.9701 .
C41 C42 1.506(10) .
C41 H41A 0.9700 .
C41 H41B 0.9700 .
C42 H42A 0.9700 .
C42 H42B 0.9700 .
C41' C42' 1.52(2) .
C41' H41C 0.9700 .
C41' H41D 0.9700 .
C42' H42C 0.9700 .
C42' H42D 0.9700 .

loop_
_geom_torsion_atom_site_label_1
_geom_torsion_atom_site_label_2
_geom_torsion_atom_site_label_3
_geom_torsion_atom_site_label_4
_geom_torsion
_geom_torsion_site_symmetry_1
_geom_torsion_site_symmetry_4
O1 Cd1 N1 C17 46.9(3) . .
N2 Cd1 N1 C17 -70.1(3) 2_575 .
O4 Cd1 N1 C17 -176.6(3) . .
O3 Cd1 N1 C17 -160.8(2) . .
O5 Cd1 N1 C17 112.7(3) . .
O2 Cd1 N1 C17 23.6(3) . .
O1 Cd1 N1 C21 -135.3(3) . .
N2 Cd1 N1 C21 107.7(3) 2_575 .
O4 Cd1 N1 C21 1.3(3) . .
O3 Cd1 N1 C21 17.0(3) . .
O5 Cd1 N1 C21 -69.4(3) . .
O2 Cd1 N1 C21 -158.5(3) . .
O8 Cd2 N3 C30 34.2(4) 2_576 .
O6 Cd2 N3 C30 -70.3(3) . .
N4 Cd2 N3 C30 132.1(3) 2_666 .
O10 Cd2 N3 C30 -171.3(3) . .
O7 Cd2 N3 C30 -121.5(3) . .
C9 Cd2 N3 C30 -96.3(3) . .
O8 Cd2 N3 C34 -150.9(3) 2_576 .
O6 Cd2 N3 C34 104.6(3) . .
N4 Cd2 N3 C34 -53.0(3) 2_666 .
O10 Cd2 N3 C34 3.6(5) . .
O7 Cd2 N3 C34 53.5(3) . .
C9 Cd2 N3 C34 78.6(3) . .
N1 Cd1 O1 C1 -20.2(3) . .
N2 Cd1 O1 C1 90.8(2) 2_575 .
O4 Cd1 O1 C1 -143.1(2) . .
O3 Cd1 O1 C1 178.0(2) . .
O5 Cd1 O1 C1 -89.9(2) . .
O2 Cd1 O1 C1 9.4(2) . .
N1 Cd1 O2 C1 149.0(2) . .
O1 Cd1 O2 C1 -9.5(2) . .
N2 Cd1 O2 C1 -118.7(2) 2_575 .
O4 Cd1 O2 C1 83.4(3) . .
O3 Cd1 O2 C1 -26.5(3) . .
O5 Cd1 O2 C1 63.7(2) . .
N1 Cd1 O3 C2 -24.1(3) . .
O1 Cd1 O3 C2 135.7(2) . .
N2 Cd1 O3 C2 -116.5(2) 2_575 .
O4 Cd1 O3 C2 -4.4(2) . .
O5 Cd1 O3 C2 60.1(2) . .
O2 Cd1 O3 C2 149.3(2) . .
N1 Cd1 O4 C2 171.4(2) . .
O1 Cd1 O4 C2 -47.0(3) . .
N2 Cd1 O4 C2 79.6(2) 2_575 .
O3 Cd1 O4 C2 4.4(2) . .
O5 Cd1 O4 C2 -102.5(2) . .
O2 Cd1 O4 C2 -123.4(3) . .
O8 Cd2 O6 C9 171.6(2) 2_576 .
N4 Cd2 O6 C9 25.5(4) 2_666 .
N3 Cd2 O6 C9 -75.1(2) . .
O10 Cd2 O6 C9 82.3(2) . .
O7 Cd2 O6 C9 -1.7(2) . .
O8 Cd2 O7 C9 -12.8(4) 2_576 .
O6 Cd2 O7 C9 1.7(2) . .
N4 Cd2 O7 C9 -167.7(2) 2_666 .
N3 Cd2 O7 C9 109.5(2) . .
O10 Cd2 O7 C9 -88.0(2) . .
Cd1 O2 C1 O1 16.5(3) . .
Cd1 O2 C1 C3 -161.6(3) . .
Cd1 O1 C1 O2 -18.5(4) . .
Cd1 O1 C1 C3 159.6(3) . .
Cd1 O4 C2 O3 -8.2(4) . .
Cd1 O4 C2 C4 173.8(3) . 2_665
Cd1 O3 C2 O4 8.1(4) . .
Cd1 O3 C2 C4 -173.9(3) . 2_665
O2 C1 C3 C8 -27.1(5) . .
O1 C1 C3 C8 154.8(4) . .
O2 C1 C3 C4 153.7(3) . .
O1 C1 C3 C4 -24.4(5) . .
C8 C3 C4 C5 1.2(5) . .
C1 C3 C4 C5 -179.6(3) . .
C8 C3 C4 C2 -179.5(4) . 2_665
C1 C3 C4 C2 -0.3(5) . 2_665
C3 C4 C5 F1 178.0(3) . .
C2 C4 C5 F1 -1.3(5) 2_665 .
C3 C4 C5 C6 -1.9(6) . .
C2 C4 C5 C6 178.8(4) 2_665 .
F1 C5 C6 C7 -179.6(4) . .
C4 C5 C6 C7 0.3(7) . .
C5 C6 C7 C8 2.0(7) . .
C6 C7 C8 F1' 174.7(16) . .
C6 C7 C8 C3 -2.6(7) . .
C4 C3 C8 F1' -176.1(18) . .
C1 C3 C8 F1' 4.6(18) . .
C4 C3 C8 C7 0.9(6) . .
C1 C3 C8 C7 -178.3(4) . .
Cd2 O7 C9 O6 -3.0(4) . .
Cd2 O7 C9 C11 179.7(3) . .
Cd2 O6 C9 O7 3.4(4) . .
Cd2 O6 C9 C11 -179.2(3) . .
O8 Cd2 C9 O7 172.8(2) 2_576 .
O6 Cd2 C9 O7 -176.9(4) . .
N4 Cd2 C9 O7 15.9(3) 2_666 .
N3 Cd2 C9 O7 -69.3(2) . .
O10 Cd2 C9 O7 88.4(2) . .
O8 Cd2 C9 O6 -10.3(3) 2_576 .
N4 Cd2 C9 O6 -167.1(2) 2_666 .
N3 Cd2 C9 O6 107.6(2) . .
O10 Cd2 C9 O6 -94.7(2) . .
O7 Cd2 C9 O6 176.9(4) . .
O8 Cd2 C9 C11 -5.3(18) 2_576 .
O6 Cd2 C9 C11 5.0(16) . .
N4 Cd2 C9 C11 -162.2(17) 2_666 .
N3 Cd2 C9 C11 112.5(18) . .
O10 Cd2 C9 C11 -89.7(18) . .
O7 Cd2 C9 C11 -178.1(19) . .
Cd2 O8 C10 O9 -12.1(6) 2_576 .
Cd2 O8 C10 C12 170.5(2) 2_576 .
O7 C9 C11 C16 23.9(5) . .
O6 C9 C11 C16 -153.5(4) . .
Cd2 C9 C11 C16 -158.1(16) . .
O7 C9 C11 C12 -158.5(4) . .
O6 C9 C11 C12 24.1(5) . .
Cd2 C9 C11 C12 20(2) . .
C16 C11 C12 C13 -0.8(6) . .
C9 C11 C12 C13 -178.4(4) . .
C16 C11 C12 C10 179.8(4) . .
C9 C11 C12 C10 2.2(6) . .
O9 C10 C12 C13 -102.9(4) . .
O8 C10 C12 C13 74.7(5) . .
O9 C10 C12 C11 76.6(5) . .
O8 C10 C12 C11 -105.8(4) . .
C11 C12 C13 F2 -175.3(4) . .
C10 C12 C13 F2 4.2(6) . .
C11 C12 C13 C14 2.8(6) . .
C10 C12 C13 C14 -177.7(4) . .
F2 C13 C14 C15 176.3(4) . .
C12 C13 C14 C15 -1.8(7) . .
C13 C14 C15 C16 -1.3(7) . .
C14 C15 C16 F2' -172.0(15) . .
C14 C15 C16 C11 3.3(7) . .
C12 C11 C16 F2' 172.7(16) . .
C9 C11 C16 F2' -9.7(17) . .
C12 C11 C16 C15 -2.2(6) . .
C9 C11 C16 C15 175.5(4) . .
C21 N1 C17 C18 -1.3(5) . .
Cd1 N1 C17 C18 176.6(3) . .
N1 C17 C18 C19 -0.6(6) . .
C17 C18 C19 C20 1.9(5) . .
C17 C18 C19 C27 -173.4(3) . .
C18 C19 C20 C21 -1.5(5) . .
C27 C19 C20 C21 173.7(3) . .
C17 N1 C21 C20 1.8(5) . .
Cd1 N1 C21 C20 -176.1(3) . .
C19 C20 C21 N1 -0.4(6) . .
C26 N2 C22 C23 0.9(7) . .
Cd1 N2 C22 C23 -169.2(4) 2_575 .
N2 C22 C23 C24 -0.1(7) . .
C22 C23 C24 C25 -0.7(6) . .
C22 C23 C24 C29 177.6(4) . .
C23 C24 C25 C26 0.7(6) . .
C29 C24 C25 C26 -177.6(3) . .
C22 N2 C26 C25 -0.8(6) . .
Cd1 N2 C26 C25 168.8(3) 2_575 .
C24 C25 C26 N2 0.0(6) . .
C18 C19 C27 C28 76.4(4) . .
C20 C19 C27 C28 -98.5(4) . .
C19 C27 C28 C29 176.5(4) . .
C27 C28 C29 C24 179.4(4) . .
C23 C24 C29 C28 -109.6(5) . .
C25 C24 C29 C28 68.6(5) . .
C34 N3 C30 C31 0.3(6) . .
Cd2 N3 C30 C31 175.3(3) . .
N3 C30 C31 C32 -0.9(7) . .
C30 C31 C32 C33 1.2(6) . .
C30 C31 C32 C40 -178.9(4) . .
C31 C32 C33 C34 -1.1(6) . .
C40 C32 C33 C34 179.0(4) . .
C30 N3 C34 C33 -0.2(6) . .
Cd2 N3 C34 C33 -175.6(3) . .
C32 C33 C34 N3 0.6(7) . .
C35' N4 C35 C36 116(9) . .
C39 N4 C35 C36 2(2) . .
Cd2 N4 C35 C36 -169.2(14) 2_666 .
N4 C35 C36 C37 0(3) . .
C35 C36 C37 C38 -1(2) . .
C35 C36 C37 C42 174.5(14) . .
C36 C37 C38 C39 0.7(16) . .
C42 C37 C38 C39 -175.0(8) . .
C39 N4 C35' C36' 2(4) . .
C35 N4 C35' C36' -74(7) . .
Cd2 N4 C35' C36' 173(3) 2_666 .
N4 C35' C36' C37' -3(4) . .
C35' C36' C37' C38' 2(3) . .
C35' C36' C37' C42' 176(2) . .
C36' C37' C38' C39 -1(3) . .
C42' C37' C38' C39 -174.4(18) . .
C35' N4 C39 C38' 0(2) . .
C35 N4 C39 C38' 19.5(17) . .
Cd2 N4 C39 C38' -170.0(14) 2_666 .
C35' N4 C39 C38 -22(2) . .
C35 N4 C39 C38 -2.6(13) . .
Cd2 N4 C39 C38 168.0(7) 2_666 .
C37' C38' C39 N4 0(3) . .
C37' C38' C39 C38 122(8) . .
C37 C38 C39 N4 1.3(15) . .
C37 C38 C39 C38' -69(6) . .
C33 C32 C40 C41 45.8(7) . .
C31 C32 C40 C41 -134.1(5) . .
C33 C32 C40 C41' 67.4(8) . .
C31 C32 C40 C41' -112.5(8) . .
C32 C40 C41 C42 62.7(7) . .
C41' C40 C41 C42 16.6(14) . .
C40 C41 C42 C37 -171.1(6) . .
C36 C37 C42 C41 45.8(12) . .
C38 C37 C42 C41 -138.7(10) . .
C41 C40 C41' C42' -32.5(12) . .
C32 C40 C41' C42' -173.5(13) . .
C38' C37' C42' C41' 91(2) . .
C36' C37' C42' C41' -83(2) . .
C40 C41' C42' C37' 170.1(12) . .
